data_2220026
loop_
_publ_author_name
'Chen, Shao-Yuan'
'Huang, Chao'
'Zhang, Chu-Long'
'Chen, Yu-Zhe'
'Lin, Fu-Cheng'

_publ_section_title
;
 Bostrycin
;
_journal_coeditor_code XU2453
_journal_issue 11
_journal_name_full 'Acta Crystallographica Section E'
_journal_page_first o2226
_journal_paper_doi 10.1107/S1600536808032030
_journal_volume 64
_journal_year 2008
_chemical_formula_iupac 'C16 H16 O8'
_chemical_formula_moiety 'C16 H16 O8'
_chemical_formula_sum 'C16 H16 O8'
_chemical_formula_weight 336.29
_chemical_name_systematic
;
5,6,7,9,10-pentahydroxy-2-methoxy-7-methyl-1,4,5,6,7,8-hexahydroanthracene-
1,4-dione--1,4,5,6,7-pentahydroxy-2-methoxy-7-methyl-5,6,7,8,9,10-
hexahydroanthracene-9,10-dione
;
_space_group_IT_number 4
_symmetry_cell_setting monoclinic
_symmetry_space_group_name_Hall 'P 2yb'
_symmetry_space_group_name_H-M 'P 1 21 1'
_atom_sites_solution_hydrogens geom
_atom_sites_solution_primary direct
_atom_sites_solution_secondary difmap
_audit_creation_method SHELXL97
_cell_angle_alpha 90.00
_cell_angle_beta 102.12(2)
_cell_angle_gamma 90.00
_cell_formula_units_Z 2
_cell_length_a 8.280(2)
_cell_length_b 6.644(2)
_cell_length_c 13.1535(12)
_cell_measurement_reflns_used 5814
_cell_measurement_temperature 293(2)
_cell_measurement_theta_max 54.88
_cell_measurement_theta_min 6.14
_cell_volume 707.5(3)
_computing_cell_refinement 'PROCESS-AUTO (Rigaku, 1998)'
_computing_data_collection 'PROCESS-AUTO (Rigaku, 1998)'
_computing_data_reduction 'CrystalStructure (Rigaku/MSC, 2002)'
_computing_molecular_graphics 'ORTEP-3 (Farrugia, 1997)'
_computing_publication_material 'WinGX (Farrugia, 1999)'
_computing_structure_refinement 'SHELXL97 (Sheldrick, 2008)'
_computing_structure_solution 'SHELXS97 (Sheldrick, 2008)'
_diffrn_ambient_temperature 293(2)
_diffrn_detector_area_resol_mean 10
_diffrn_measured_fraction_theta_full 0.998
_diffrn_measured_fraction_theta_max 0.998
_diffrn_measurement_device_type 'Rigaku R-AXIS RAPID IP'
_diffrn_measurement_method \w
_diffrn_radiation_monochromator graphite
_diffrn_radiation_source 'fine-focus sealed tube'
_diffrn_radiation_type MoK\a
_diffrn_radiation_wavelength 0.71069
_diffrn_reflns_av_R_equivalents 0.0245
_diffrn_reflns_av_sigmaI/netI 0.0194
_diffrn_reflns_limit_h_max 10
_diffrn_reflns_limit_h_min -10
_diffrn_reflns_limit_k_max 8
_diffrn_reflns_limit_k_min -8
_diffrn_reflns_limit_l_max 16
_diffrn_reflns_limit_l_min -16
_diffrn_reflns_number 6151
_diffrn_reflns_theta_full 25.99
_diffrn_reflns_theta_max 25.99
_diffrn_reflns_theta_min 3.17
_diffrn_standards_number 0
_exptl_absorpt_coefficient_mu 0.128
_exptl_absorpt_correction_T_max 0.990
_exptl_absorpt_correction_T_min 0.953
_exptl_absorpt_correction_type multi-scan
_exptl_absorpt_process_details '(ABSCOR; Higashi, 1995)'
_exptl_crystal_colour red
_exptl_crystal_density_diffrn 1.579
_exptl_crystal_density_method 'not measured'
_exptl_crystal_description chunk
_exptl_crystal_F_000 352
_exptl_crystal_size_max 0.30
_exptl_crystal_size_mid 0.20
_exptl_crystal_size_min 0.08
_refine_diff_density_max 0.238
_refine_diff_density_min -0.186
_refine_ls_extinction_coef 0.009(3)
_refine_ls_extinction_expression Fc^*^=kFc[1+0.001xFc^2^\l^3^/sin(2\q)]^-1/4^
_refine_ls_extinction_method 'SHELXL97 (Sheldrick, 2008)'
_refine_ls_goodness_of_fit_ref 1.077
_refine_ls_hydrogen_treatment constr
_refine_ls_matrix_type full
_refine_ls_number_parameters 220
_refine_ls_number_reflns 1517
_refine_ls_number_restraints 1
_refine_ls_restrained_S_all 1.076
_refine_ls_R_factor_all 0.0425
_refine_ls_R_factor_gt 0.0347
_refine_ls_shift/su_max 0.001
_refine_ls_shift/su_mean 0.000
_refine_ls_structure_factor_coef Fsqd
_refine_ls_weighting_details 'calc w = 1/[\s^2^(Fo^2^)+(0.0667P)^2^+0.0817P] where P=(Fo^2^+2Fc^2^)/3'
_refine_ls_weighting_scheme calc
_refine_ls_wR_factor_gt 0.0954
_refine_ls_wR_factor_ref 0.1045
_reflns_number_gt 1282
_reflns_number_total 1517
_reflns_threshold_expression I>2\s(I)
_cod_data_source_file xu2453.cif
_cod_data_source_block I
_cod_original_sg_symbol_H-M 'P 21'
_cod_database_code 2220026
_cod_database_fobs_code 2220026

loop_
_symmetry_equiv_pos_as_xyz
'x, y, z'
'-x, y+1/2, -z'

loop_
_atom_site_type_symbol
_atom_site_label
_atom_site_fract_x
_atom_site_fract_y
_atom_site_fract_z
_atom_site_U_iso_or_equiv
_atom_site_adp_type
_atom_site_calc_flag
_atom_site_refinement_flags
_atom_site_occupancy
O O1 0.4354(2) 0.3424(4) 0.34450(13) 0.0399(5) Uani d . 1
H H1A 0.5153 0.3341 0.3968 0.060 Uiso d PR 0.50
O O2 0.1814(2) 0.3555(4) 0.19361(12) 0.0414(5) Uani d . 1
O O3 -0.1725(2) 0.3863(4) 0.43528(13) 0.0384(5) Uani d . 1
H H3A -0.1659 0.3844 0.4995 0.058 Uiso d PR 0.50
O O4 -0.0420(2) 0.3933(4) 0.63061(13) 0.0370(5) Uani d . 1
H H4A -0.1226 0.4012 0.5725 0.055 Uiso d PR 0.50
O O5 0.1000(3) 0.2810(5) 0.82507(17) 0.0571(7) Uani d . 1
H H5A 0.0233 0.2963 0.7644 0.086 Uiso d R 1
O O6 0.3619(2) 0.4004(4) 0.97960(12) 0.0417(5) Uani d . 1
H H6A 0.4364 0.3205 1.0303 0.063 Uiso d R 1
O O7 0.5068(2) 0.6526(3) 0.84879(13) 0.0336(5) Uani d . 1
H H7A 0.5511 0.7105 0.7990 0.050 Uiso d R 1
O O8 0.5671(2) 0.3429(4) 0.54013(13) 0.0401(6) Uani d . 1
H H8A 0.5559 0.3636 0.4666 0.060 Uiso d PR 0.50
C C1 0.2943(3) 0.3552(4) 0.37142(18) 0.0302(6) Uani d . 1
C C2 0.1464(3) 0.3632(4) 0.28875(18) 0.0303(6) Uani d . 1
C C3 -0.0063(3) 0.3742(5) 0.31216(18) 0.0314(6) Uani d . 1
H H3 -0.0996 0.3781 0.2587 0.038 Uiso calc R 1
C C4 -0.0247(3) 0.3798(4) 0.41735(18) 0.0284(5) Uani d . 1
C C5 0.1177(3) 0.3742(4) 0.50050(17) 0.0263(5) Uani d . 1
C C6 0.1023(3) 0.3820(4) 0.60602(17) 0.0268(5) Uani d . 1
C C7 0.2492(3) 0.3761(5) 0.68900(17) 0.0291(6) Uani d . 1
C C8 0.2301(3) 0.3980(5) 0.80142(17) 0.0311(6) Uani d . 1
H H8 0.2063 0.5396 0.8130 0.037 Uiso calc R 1
C C9 0.3863(3) 0.3403(4) 0.87974(18) 0.0323(6) Uani d . 1
H H9 0.3996 0.1938 0.8790 0.039 Uiso calc R 1
C C10 0.5382(3) 0.4387(4) 0.85300(17) 0.0309(6) Uani d . 1
C C11 0.5585(3) 0.3595(5) 0.74721(17) 0.0319(6) Uani d . 1
H H11A 0.6425 0.4383 0.7240 0.038 Uiso calc R 1
H H11B 0.5970 0.2213 0.7552 0.038 Uiso calc R 1
C C12 0.4022(3) 0.3671(4) 0.66537(17) 0.0294(6) Uani d . 1
C C13 0.4195(3) 0.3563(4) 0.55826(18) 0.0296(6) Uani d . 1
C C14 0.2770(3) 0.3626(4) 0.47627(17) 0.0262(5) Uani d . 1
C C15 0.0456(3) 0.3549(6) 0.10420(18) 0.0435(8) Uani d . 1
H H15A -0.0220 0.2384 0.1068 0.065 Uiso calc R 1
H H15B 0.0881 0.3517 0.0417 0.065 Uiso calc R 1
H H15C -0.0196 0.4743 0.1048 0.065 Uiso calc R 1
C C16 0.6936(3) 0.3933(6) 0.93488(19) 0.0408(7) Uani d . 1
H H16A 0.7885 0.4434 0.9117 0.061 Uiso calc R 1
H H16B 0.7039 0.2505 0.9453 0.061 Uiso calc R 1
H H16C 0.6861 0.4575 0.9991 0.061 Uiso calc R 1

loop_
_atom_site_aniso_label
_atom_site_aniso_U_11
_atom_site_aniso_U_22
_atom_site_aniso_U_33
_atom_site_aniso_U_12
_atom_site_aniso_U_13
_atom_site_aniso_U_23
O1 0.0294(10) 0.0644(15) 0.0268(8) 0.0039(10) 0.0076(7) -0.0058(10)
O2 0.0318(10) 0.0719(15) 0.0203(7) 0.0052(11) 0.0050(7) -0.0025(10)
O3 0.0233(9) 0.0584(13) 0.0343(9) 0.0031(10) 0.0082(7) 0.0005(10)
O4 0.0279(10) 0.0541(12) 0.0311(8) -0.0002(10) 0.0112(7) -0.0016(10)
O5 0.0513(14) 0.0811(19) 0.0421(11) -0.0192(13) 0.0170(10) 0.0069(12)
O6 0.0528(12) 0.0518(12) 0.0226(8) 0.0093(11) 0.0126(8) 0.0056(10)
O7 0.0444(11) 0.0318(10) 0.0262(8) -0.0028(9) 0.0112(7) 0.0001(8)
O8 0.0223(9) 0.0710(16) 0.0279(8) 0.0015(10) 0.0073(7) -0.0065(11)
C1 0.0294(13) 0.0370(15) 0.0262(11) 0.0026(13) 0.0101(9) -0.0003(12)
C2 0.0326(14) 0.0360(15) 0.0233(11) 0.0014(14) 0.0079(9) -0.0003(12)
C3 0.0298(13) 0.0360(14) 0.0274(11) 0.0032(13) 0.0035(9) 0.0003(12)
C4 0.0249(13) 0.0297(13) 0.0307(11) 0.0012(12) 0.0064(9) 0.0003(12)
C5 0.0274(13) 0.0282(12) 0.0249(11) 0.0006(12) 0.0089(9) 0.0005(12)
C6 0.0267(12) 0.0279(12) 0.0278(11) -0.0006(12) 0.0103(9) -0.0021(12)
C7 0.0317(13) 0.0334(13) 0.0245(11) -0.0020(13) 0.0108(9) -0.0003(12)
C8 0.0335(14) 0.0369(14) 0.0261(11) -0.0011(12) 0.0137(10) 0.0017(12)
C9 0.0411(15) 0.0348(14) 0.0232(10) 0.0016(13) 0.0117(10) 0.0021(11)
C10 0.0363(15) 0.0338(15) 0.0224(12) 0.0012(12) 0.0055(10) 0.0004(11)
C11 0.0283(13) 0.0429(16) 0.0251(11) 0.0016(13) 0.0067(9) -0.0028(12)
C12 0.0304(13) 0.0340(14) 0.0248(11) 0.0024(13) 0.0079(9) -0.0028(12)
C13 0.0270(13) 0.0370(15) 0.0262(11) 0.0028(12) 0.0087(9) -0.0019(11)
C14 0.0250(12) 0.0309(13) 0.0230(10) 0.0014(12) 0.0059(9) -0.0019(12)
C15 0.0381(15) 0.068(2) 0.0225(11) 0.0052(17) 0.0028(10) -0.0018(15)
C16 0.0368(15) 0.0555(17) 0.0279(12) 0.0023(15) 0.0019(10) -0.0011(14)

loop_
_atom_type_symbol
_atom_type_description
_atom_type_scat_dispersion_real
_atom_type_scat_dispersion_imag
_atom_type_scat_source
C C 0.0033 0.0016 'International Tables Vol C Tables 4.2.6.8 and 6.1.1.4'
H H 0.0000 0.0000 'International Tables Vol C Tables 4.2.6.8 and 6.1.1.4'
O O 0.0106 0.0060 'International Tables Vol C Tables 4.2.6.8 and 6.1.1.4'

loop_
_geom_angle_atom_site_label_1
_geom_angle_atom_site_label_2
_geom_angle_atom_site_label_3
_geom_angle
C1 O1 H1A 112.1
C2 O2 C15 118.3(2)
C4 O3 H3A 108.7
C6 O4 H4A 110.2
C8 O5 H5A 99.7
C9 O6 H6A 106.8
C10 O7 H7A 110.5
C13 O8 H8A 106.3
O1 C1 C14 123.4(2)
O1 C1 C2 117.6(2)
C14 C1 C2 119.0(2)
O2 C2 C3 127.1(2)
O2 C2 C1 112.4(2)
C3 C2 C1 120.4(2)
C2 C3 C4 120.9(2)
C2 C3 H3 119.5
C4 C3 H3 119.5
O3 C4 C3 118.4(2)
O3 C4 C5 121.4(2)
C3 C4 C5 120.2(2)
C6 C5 C14 119.9(2)
C6 C5 C4 121.1(2)
C14 C5 C4 119.0(2)
O4 C6 C5 121.3(2)
O4 C6 C7 118.7(2)
C5 C6 C7 120.0(2)
C12 C7 C6 119.9(2)
C12 C7 C8 120.9(2)
C6 C7 C8 119.0(2)
O5 C8 C9 106.9(2)
O5 C8 C7 113.5(2)
C9 C8 C7 112.6(2)
O5 C8 H8 107.8
C9 C8 H8 107.8
C7 C8 H8 107.8
O6 C9 C10 112.1(2)
O6 C9 C8 106.7(2)
C10 C9 C8 111.2(2)
O6 C9 H9 108.9
C10 C9 H9 108.9
C8 C9 H9 108.9
O7 C10 C9 106.3(2)
O7 C10 C16 109.9(2)
C9 C10 C16 111.6(2)
O7 C10 C11 110.9(2)
C9 C10 C11 108.4(2)
C16 C10 C11 109.7(2)
C12 C11 C10 113.5(2)
C12 C11 H11A 108.9
C10 C11 H11A 108.9
C12 C11 H11B 108.9
C10 C11 H11B 108.9
H11A C11 H11B 107.7
C7 C12 C13 120.6(2)
C7 C12 C11 122.6(2)
C13 C12 C11 116.7(2)
O8 C13 C14 121.8(2)
O8 C13 C12 118.2(2)
C14 C13 C12 120.1(2)
C1 C14 C13 120.0(2)
C1 C14 C5 120.5(2)
C13 C14 C5 119.5(2)
O2 C15 H15A 109.5
O2 C15 H15B 109.5
H15A C15 H15B 109.5
O2 C15 H15C 109.5
H15A C15 H15C 109.5
H15B C15 H15C 109.5
C10 C16 H16A 109.5
C10 C16 H16B 109.5
H16A C16 H16B 109.5
C10 C16 H16C 109.5
H16A C16 H16C 109.5
H16B C16 H16C 109.5

loop_
_geom_bond_atom_site_label_1
_geom_bond_atom_site_label_2
_geom_bond_distance
O1 C1 1.293(3)
O1 H1A 0.8501
O2 C2 1.344(3)
O2 C15 1.447(3)
O3 C4 1.294(3)
O3 H3A 0.8350
O4 C6 1.304(3)
O4 H4A 0.9046
O5 C8 1.415(4)
O5 H5A 0.9154
O6 C9 1.427(3)
O6 H6A 0.9667
O7 C10 1.444(3)
O7 H7A 0.9012
O8 C13 1.296(3)
O8 H8A 0.9624
C1 C14 1.417(3)
C1 C2 1.458(3)
C2 C3 1.364(4)
C3 C4 1.424(3)
C3 H3 0.9300
C4 C5 1.431(3)
C5 C6 1.421(3)
C5 C14 1.423(3)
C6 C7 1.454(3)
C7 C12 1.368(4)
C7 C8 1.527(3)
C8 C9 1.524(4)
C8 H8 0.9800
C9 C10 1.523(4)
C9 H9 0.9800
C10 C16 1.525(3)
C10 C11 1.530(3)
C11 C12 1.501(3)
C11 H11A 0.9700
C11 H11B 0.9700
C12 C13 1.448(3)
C13 C14 1.422(3)
C15 H15A 0.9600
C15 H15B 0.9600
C15 H15C 0.9600
C16 H16A 0.9600
C16 H16B 0.9600
C16 H16C 0.9600

loop_
_geom_hbond_atom_site_label_D
_geom_hbond_atom_site_label_H
_geom_hbond_atom_site_label_A
_geom_hbond_site_symmetry_A
_geom_hbond_distance_DH
_geom_hbond_distance_HA
_geom_hbond_distance_DA
_geom_hbond_angle_DHA
_geom_hbond_publ_flag
O1 H1A O3 1_655 0.85 2.55 3.229(3) 137 y
O3 H3A O8 1_455 0.84 2.40 2.808(3) 111 y
O4 H4A O8 1_455 0.90 2.54 3.223(3) 132 y
O5 H5A O4 . 0.92 1.85 2.687(3) 152 y
O6 H6A O7 2_647 0.97 1.92 2.821(3) 154 y
O7 H7A O1 2_656 0.90 2.11 2.966(3) 159 y
O7 H7A O2 2_656 0.90 2.40 3.066(3) 131 y
